data_7242598
loop_
_publ_author_name
'Zia, Mehwash'
'Hameed, Shahid'
'Frontera, Antonio'
'Irran, Elisabeth'
'Naseer, Muhammad Moazzam'

_publ_section_title
;
 Understanding the planar conformations in diarylsubstituted heteroarenes:
 structural and theoretical insights
;
_journal_issue 17
_journal_name_full CrystEngComm
_journal_page_first 3144
_journal_page_last 3151
_journal_paper_doi 10.1039/D1CE00354B
_journal_volume 23
_journal_year 2021
_chemical_formula_sum 'C17 H14 N2 O2'
_chemical_formula_weight 278.30
_space_group_IT_number 14
_space_group_name_Hall '-P 2ybc'
_space_group_name_H-M_alt 'P 1 21/c 1'
_symmetry_cell_setting monoclinic
_symmetry_space_group_name_H-M 'P 1 21/c 1'
_atom_sites_solution_hydrogens geom
_atom_sites_solution_primary direct
_atom_sites_solution_secondary difmap
_audit_creation_method 'CrysAlisPro 1.171.38.46 (Rigaku OD, 2015)'
_audit_update_record
;
2020-11-16 deposited with the CCDC.	2021-04-05 downloaded from the CCDC.
;
_cell_angle_alpha 90.00
_cell_angle_beta 105.260(3)
_cell_angle_gamma 90.00
_cell_formula_units_Z 4
_cell_length_a 11.3261(3)
_cell_length_b 15.5298(4)
_cell_length_c 8.0963(2)
_cell_measurement_reflns_used 4237
_cell_measurement_temperature 150(2)
_cell_measurement_theta_max 73.4760
_cell_measurement_theta_min 4.0190
_cell_volume 1373.86(6)
_computing_cell_refinement 'CrysAlisPro 1.171.38.46 (Rigaku OD, 2015)'
_computing_data_collection 'CrysAlisPro 1.171.38.46 (Rigaku OD, 2015)'
_computing_data_reduction 'CrysAlisPro 1.171.38.46 (Rigaku OD, 2015)'
_computing_structure_refinement 'SHELXL-97 (Sheldrick, 1997)'
_computing_structure_solution 'SHELXS-97 (Sheldrick, 1990)'
_diffrn_ambient_environment N~2~
_diffrn_ambient_temperature 150.00(10)
_diffrn_detector 'CCD plate'
_diffrn_detector_area_resol_mean 10.5435
_diffrn_detector_type Atlas
_diffrn_measured_fraction_theta_full 1.000
_diffrn_measured_fraction_theta_max 1.000
_diffrn_measurement_device 'four-circle diffractometer'
_diffrn_measurement_device_type 'SuperNova, Single source at offset, Atlas'
_diffrn_measurement_method '\w scans'
_diffrn_radiation_monochromator mirror
_diffrn_radiation_probe x-ray
_diffrn_radiation_type 'Cu K\a'
_diffrn_radiation_wavelength 1.54184
_diffrn_reflns_av_R_equivalents 0.0195
_diffrn_reflns_av_sigmaI/netI 0.0160
_diffrn_reflns_limit_h_max 13
_diffrn_reflns_limit_h_min -13
_diffrn_reflns_limit_k_max 17
_diffrn_reflns_limit_k_min -18
_diffrn_reflns_limit_l_max 9
_diffrn_reflns_limit_l_min -9
_diffrn_reflns_number 8343
_diffrn_reflns_theta_full 67.49
_diffrn_reflns_theta_max 67.49
_diffrn_reflns_theta_min 4.05
_diffrn_source 'sealed X-ray tube'
_diffrn_source_type 'SuperNova (Cu) X-ray Source'
_exptl_absorpt_coefficient_mu 0.725
_exptl_absorpt_correction_T_max 0.9571
_exptl_absorpt_correction_T_min 0.8793
_exptl_absorpt_correction_type multi-scan
_exptl_absorpt_process_details
;
CrysAlisPro 1.171.38.46 (Rigaku Oxford Diffraction, 2015)
Empirical absorption correction using spherical harmonics,
 implemented in SCALE3 ABSPACK scaling algorithm.
;
_exptl_crystal_colour yellow
_exptl_crystal_density_diffrn 1.345
_exptl_crystal_density_method 'not measured'
_exptl_crystal_description rhomb
_exptl_crystal_F_000 584
_exptl_crystal_size_max 0.18
_exptl_crystal_size_mid 0.10
_exptl_crystal_size_min 0.06
_refine_diff_density_max 0.114
_refine_diff_density_min -0.230
_refine_diff_density_rms 0.046
_refine_ls_extinction_method none
_refine_ls_goodness_of_fit_ref 1.034
_refine_ls_hydrogen_treatment mixed
_refine_ls_matrix_type full
_refine_ls_number_parameters 195
_refine_ls_number_reflns 2480
_refine_ls_number_restraints 0
_refine_ls_restrained_S_all 1.034
_refine_ls_R_factor_all 0.0398
_refine_ls_R_factor_gt 0.0347
_refine_ls_shift/su_max 0.001
_refine_ls_shift/su_mean 0.000
_refine_ls_structure_factor_coef Fsqd
_refine_ls_weighting_details 'calc w=1/[\s^2^(Fo^2^)+(0.0522P)^2^+0.3119P] where P=(Fo^2^+2Fc^2^)/3'
_refine_ls_weighting_scheme calc
_refine_ls_wR_factor_gt 0.0887
_refine_ls_wR_factor_ref 0.0942
_reflns_number_gt 2197
_reflns_number_total 2480
_reflns_threshold_expression >2sigma(I)
_cod_data_source_file d1ce00354b2.cif
_cod_data_source_block cu-2886
_cod_depositor_comments 'Adding full bibliography for 7242597--7242602.cif.'
_cod_original_cell_volume 1373.87(6)
_cod_original_sg_symbol_H-M P21/c
_cod_database_code 7242598

loop_
_symmetry_equiv_pos_as_xyz
'x, y, z'
'-x, y+1/2, -z+1/2'
'-x, -y, -z'
'x, -y-1/2, z-1/2'

loop_
_atom_site_label
_atom_site_type_symbol
_atom_site_fract_x
_atom_site_fract_y
_atom_site_fract_z
_atom_site_U_iso_or_equiv
_atom_site_adp_type
_atom_site_occupancy
_atom_site_symmetry_multiplicity
_atom_site_calc_flag
_atom_site_refinement_flags
_atom_site_disorder_assembly
_atom_site_disorder_group
N1 N 0.90458(9) 0.51767(6) 0.18496(12) 0.0243(2) Uani 1 1 d . . .
N2 N 0.72351(9) 0.60024(7) 0.08042(12) 0.0261(2) Uani 1 1 d . . .
O1 O 1.10458(8) 0.43654(6) 0.29488(11) 0.0299(2) Uani 1 1 d . . .
H1 H 1.0436(18) 0.4766(13) 0.235(2) 0.062(5) Uiso 1 1 d . . .
O2 O 0.49478(7) 0.45399(6) 0.30812(11) 0.0315(2) Uani 1 1 d . . .
C1 C 0.83817(11) 0.57968(8) 0.09037(14) 0.0257(3) Uani 1 1 d . . .
H1A H 0.8780 0.6129 0.0223 0.031 Uiso 1 1 calc R . .
C2 C 0.84980(10) 0.47125(7) 0.28483(14) 0.0216(2) Uani 1 1 d . . .
C3 C 0.72838(10) 0.48774(8) 0.28137(15) 0.0239(3) Uani 1 1 d . . .
H3A H 0.6888 0.4549 0.3501 0.029 Uiso 1 1 calc R . .
C4 C 0.66575(10) 0.55281(7) 0.17632(14) 0.0232(3) Uani 1 1 d . . .
C5 C 0.92510(10) 0.40467(7) 0.39469(14) 0.0216(3) Uani 1 1 d . . .
C6 C 1.04858(10) 0.39107(7) 0.39497(14) 0.0229(3) Uani 1 1 d . . .
C7 C 1.11759(11) 0.32820(8) 0.50072(14) 0.0261(3) Uani 1 1 d . . .
H7A H 1.2005 0.3194 0.5004 0.031 Uiso 1 1 calc R . .
C8 C 1.06699(11) 0.27873(8) 0.60552(15) 0.0272(3) Uani 1 1 d . . .
H8A H 1.1149 0.2359 0.6764 0.033 Uiso 1 1 calc R . .
C9 C 0.94563(11) 0.29141(8) 0.60782(15) 0.0287(3) Uani 1 1 d . . .
H9A H 0.9106 0.2575 0.6803 0.034 Uiso 1 1 calc R . .
C10 C 0.87686(11) 0.35344(8) 0.50436(15) 0.0260(3) Uani 1 1 d . . .
H10A H 0.7943 0.3619 0.5071 0.031 Uiso 1 1 calc R . .
C11 C 0.53666(10) 0.57787(8) 0.16232(15) 0.0252(3) Uani 1 1 d . . .
C12 C 0.45393(10) 0.52963(8) 0.22875(14) 0.0251(3) Uani 1 1 d . . .
C13 C 0.33524(11) 0.55929(9) 0.21169(16) 0.0297(3) Uani 1 1 d . . .
H13A H 0.2806 0.5269 0.2584 0.036 Uiso 1 1 calc R . .
C14 C 0.29655(12) 0.63582(9) 0.12692(19) 0.0385(3) Uani 1 1 d . . .
H14A H 0.2156 0.6558 0.1163 0.046 Uiso 1 1 calc R . .
C15 C 0.37514(13) 0.68325(9) 0.0576(2) 0.0445(4) Uani 1 1 d . . .
H15A H 0.3481 0.7352 -0.0023 0.053 Uiso 1 1 calc R . .
C16 C 0.49333(12) 0.65435(9) 0.07616(18) 0.0360(3) Uani 1 1 d . . .
H16A H 0.5469 0.6875 0.0289 0.043 Uiso 1 1 calc R . .
C17 C 0.40917(11) 0.39902(9) 0.35893(17) 0.0326(3) Uani 1 1 d . . .
H17A H 0.4512 0.3470 0.4129 0.049 Uiso 1 1 calc R . .
H17B H 0.3438 0.3829 0.2580 0.049 Uiso 1 1 calc R . .
H17C H 0.3739 0.4295 0.4407 0.049 Uiso 1 1 calc R . .

loop_
_atom_site_aniso_label
_atom_site_aniso_U_11
_atom_site_aniso_U_22
_atom_site_aniso_U_33
_atom_site_aniso_U_23
_atom_site_aniso_U_13
_atom_site_aniso_U_12
N1 0.0226(5) 0.0269(5) 0.0242(5) -0.0003(4) 0.0079(4) -0.0028(4)
N2 0.0250(5) 0.0286(6) 0.0246(5) 0.0005(4) 0.0061(4) -0.0019(4)
O1 0.0224(4) 0.0371(5) 0.0334(5) 0.0068(4) 0.0132(4) 0.0020(4)
O2 0.0199(4) 0.0347(5) 0.0407(5) 0.0112(4) 0.0095(4) 0.0008(3)
C1 0.0243(6) 0.0294(6) 0.0240(6) 0.0014(5) 0.0073(5) -0.0032(5)
C2 0.0207(5) 0.0228(6) 0.0216(5) -0.0044(4) 0.0062(4) -0.0040(4)
C3 0.0213(6) 0.0253(6) 0.0260(6) 0.0000(4) 0.0079(4) -0.0018(4)
C4 0.0223(6) 0.0241(6) 0.0230(5) -0.0047(4) 0.0053(4) -0.0033(4)
C5 0.0202(5) 0.0218(6) 0.0229(5) -0.0041(4) 0.0056(4) -0.0020(4)
C6 0.0220(6) 0.0256(6) 0.0224(5) -0.0050(4) 0.0082(4) -0.0033(4)
C7 0.0216(6) 0.0295(7) 0.0268(6) -0.0044(5) 0.0057(5) 0.0023(5)
C8 0.0296(6) 0.0246(6) 0.0252(6) -0.0019(5) 0.0035(5) 0.0033(5)
C9 0.0304(6) 0.0263(6) 0.0306(6) 0.0023(5) 0.0103(5) -0.0027(5)
C10 0.0215(6) 0.0271(6) 0.0303(6) -0.0003(5) 0.0086(5) -0.0029(5)
C11 0.0217(6) 0.0262(6) 0.0267(6) -0.0031(5) 0.0049(5) 0.0000(5)
C12 0.0213(6) 0.0288(6) 0.0237(5) -0.0026(5) 0.0032(4) 0.0007(5)
C13 0.0218(6) 0.0343(7) 0.0332(6) -0.0040(5) 0.0074(5) -0.0002(5)
C14 0.0250(6) 0.0374(8) 0.0534(8) -0.0017(6) 0.0108(6) 0.0082(6)
C15 0.0350(7) 0.0324(7) 0.0667(10) 0.0099(7) 0.0144(7) 0.0120(6)
C16 0.0307(7) 0.0291(7) 0.0495(8) 0.0050(6) 0.0131(6) 0.0021(5)
C17 0.0233(6) 0.0389(8) 0.0364(7) 0.0089(5) 0.0091(5) -0.0035(5)

loop_
_atom_type_symbol
_atom_type_description
_atom_type_scat_dispersion_real
_atom_type_scat_dispersion_imag
_atom_type_scat_source
C C 0.0181 0.0091 'International Tables Vol C Tables 4.2.6.8 and 6.1.1.4'
H H 0.0000 0.0000 'International Tables Vol C Tables 4.2.6.8 and 6.1.1.4'
N N 0.0311 0.0180 'International Tables Vol C Tables 4.2.6.8 and 6.1.1.4'
O O 0.0492 0.0322 'International Tables Vol C Tables 4.2.6.8 and 6.1.1.4'

loop_
_geom_angle_atom_site_label_1
_geom_angle_atom_site_label_2
_geom_angle_atom_site_label_3
_geom_angle
_geom_angle_site_symmetry_1
_geom_angle_site_symmetry_3
_geom_angle_publ_flag
C1 N1 C2 116.82(10) . . ?
C1 N2 C4 116.67(10) . . ?
C12 O2 C17 118.61(9) . . ?
N2 C1 N1 127.43(11) . . ?
N1 C2 C3 119.81(11) . . ?
N1 C2 C5 116.76(10) . . ?
C3 C2 C5 123.43(10) . . ?
C4 C3 C2 119.26(11) . . ?
N2 C4 C3 119.99(11) . . ?
N2 C4 C11 115.24(10) . . ?
C3 C4 C11 124.75(10) . . ?
C10 C5 C6 117.60(11) . . ?
C10 C5 C2 121.14(10) . . ?
C6 C5 C2 121.26(10) . . ?
O1 C6 C7 117.27(10) . . ?
O1 C6 C5 122.74(10) . . ?
C7 C6 C5 119.99(10) . . ?
C8 C7 C6 120.81(11) . . ?
C7 C8 C9 120.11(11) . . ?
C10 C9 C8 119.55(11) . . ?
C9 C10 C5 121.94(11) . . ?
C16 C11 C12 117.34(11) . . ?
C16 C11 C4 117.95(11) . . ?
C12 C11 C4 124.71(11) . . ?
O2 C12 C13 122.12(11) . . ?
O2 C12 C11 117.44(10) . . ?
C13 C12 C11 120.44(11) . . ?
C14 C13 C12 120.28(12) . . ?
C15 C14 C13 120.32(12) . . ?
C16 C15 C14 119.42(13) . . ?
C15 C16 C11 122.18(12) . . ?

loop_
_geom_bond_atom_site_label_1
_geom_bond_atom_site_label_2
_geom_bond_distance
_geom_bond_site_symmetry_2
_geom_bond_publ_flag
N1 C1 1.3328(16) . ?
N1 C2 1.3500(14) . ?
N2 C1 1.3190(15) . ?
N2 C4 1.3568(15) . ?
O1 C6 1.3520(14) . ?
O2 C12 1.3604(15) . ?
O2 C17 1.4310(14) . ?
C2 C3 1.3918(16) . ?
C2 C5 1.4793(16) . ?
C3 C4 1.3893(17) . ?
C4 C11 1.4881(16) . ?
C5 C10 1.4055(16) . ?
C5 C6 1.4139(16) . ?
C6 C7 1.3947(17) . ?
C7 C8 1.3763(17) . ?
C8 C9 1.3935(17) . ?
C9 C10 1.3758(17) . ?
C11 C16 1.3992(18) . ?
C11 C12 1.4120(17) . ?
C12 C13 1.3931(17) . ?
C13 C14 1.3846(19) . ?
C14 C15 1.383(2) . ?
C15 C16 1.3821(19) . ?
